data_7037258
loop_
_publ_author_name
'Werl\'e, Christophe'
'Anstine, Dylan M.'
'Karmazin, Lydia'
'Bailly, Corinne'
'Ricard, Louis'
'Djukic, Jean-Pierre'

_publ_section_title
;
 New Pd(ii) hemichelates devoid of incipient bridging COPd interactions.
;
_journal_issue 2
_journal_name_full 'Dalton transactions (Cambridge, England : 2003)'
_journal_page_first 607
_journal_page_last 617
_journal_paper_doi 10.1039/c5dt03648h
_journal_volume 45
_journal_year 2015
_chemical_formula_moiety 'C27 H25 Cr N O3 Pd'
_chemical_formula_sum 'C27 H25 Cr N O3 Pd'
_chemical_formula_weight 569.88
_chemical_properties_physical 'Air-sensitive, Heat-sensitive, Light-sensitive'
_space_group_IT_number 4
_symmetry_cell_setting monoclinic
_symmetry_space_group_name_Hall 'P 2yb'
_symmetry_space_group_name_H-M 'P 1 21 1'
_atom_sites_solution_hydrogens geom
_atom_sites_solution_primary direct
_atom_sites_solution_secondary difmap
_audit_creation_method SHELXL-97
_audit_update_record
;
2015-09-17 deposited with the CCDC.
2015-11-13 downloaded from the CCDC.
;
_cell_angle_alpha 90.00
_cell_angle_beta 90.978(1)
_cell_angle_gamma 90.00
_cell_formula_units_Z 2
_cell_length_a 10.346(1)
_cell_length_b 10.356(1)
_cell_length_c 10.670(1)
_cell_measurement_reflns_used 2952
_cell_measurement_temperature 150.0(1)
_cell_measurement_theta_max 30.034
_cell_measurement_theta_min 0.998
_cell_volume 1143.05(19)
_computing_cell_refinement 'DENZO (Otwinowski & Minor, 1997) & COLLECT'
_computing_data_collection 'COLLECT (Hooft, R.W.W., 1998)'
_computing_data_reduction 'DENZO & COLLECT'
_computing_molecular_graphics 'PLATON (Spek, 2009)'
_computing_publication_material 'PLATON (Spek, 2009)'
_computing_structure_refinement 'SHELXL-97 (Sheldrick, 1997)'
_computing_structure_solution SHELXS-86(Sheldrick,1990)
_diffrn_ambient_temperature 150.0(1)
_diffrn_measured_fraction_theta_full 0.990
_diffrn_measured_fraction_theta_max 0.990
_diffrn_measurement_device_type KappaCCD
_diffrn_measurement_method 'phi and omega scans'
_diffrn_radiation_monochromator graphite
_diffrn_radiation_source 'fine-focus sealed tube'
_diffrn_radiation_type MoK\a
_diffrn_radiation_wavelength 0.71069
_diffrn_reflns_av_R_equivalents 0.0266
_diffrn_reflns_av_sigmaI/netI 0.0361
_diffrn_reflns_limit_h_max 14
_diffrn_reflns_limit_h_min -14
_diffrn_reflns_limit_k_max 14
_diffrn_reflns_limit_k_min -13
_diffrn_reflns_limit_l_max 9
_diffrn_reflns_limit_l_min -15
_diffrn_reflns_number 8366
_diffrn_reflns_theta_full 30.02
_diffrn_reflns_theta_max 30.02
_diffrn_reflns_theta_min 1.97
_exptl_absorpt_coefficient_mu 1.292
_exptl_absorpt_correction_T_max 0.9265
_exptl_absorpt_correction_T_min 0.7300
_exptl_absorpt_correction_type multi-scan
_exptl_absorpt_process_details 'DENZO/SCALEPACK (Otwinowski & Minor, 1996)'
_exptl_crystal_colour orange
_exptl_crystal_density_diffrn 1.656
_exptl_crystal_density_method 'not measured'
_exptl_crystal_description plate
_exptl_crystal_F_000 576
_exptl_crystal_size_max 0.26
_exptl_crystal_size_mid 0.22
_exptl_crystal_size_min 0.06
_refine_diff_density_max 0.441
_refine_diff_density_min -0.513
_refine_diff_density_rms 0.074
_refine_ls_abs_structure_details 'Flack H D (1983), Acta Cryst. A39, 876-881'
_refine_ls_abs_structure_Flack 0.02(3)
_refine_ls_extinction_method none
_refine_ls_goodness_of_fit_ref 0.998
_refine_ls_hydrogen_treatment refxyz
_refine_ls_matrix_type full
_refine_ls_number_parameters 373
_refine_ls_number_reflns 5580
_refine_ls_number_restraints 1
_refine_ls_restrained_S_all 0.998
_refine_ls_R_factor_all 0.0304
_refine_ls_R_factor_gt 0.0292
_refine_ls_shift/su_max 0.001
_refine_ls_shift/su_mean 0.000
_refine_ls_structure_factor_coef Fsqd
_refine_ls_weighting_details 'calc w=1/[\s^2^(Fo^2^)+(0.0237P)^2^+1.6453P] where P=(Fo^2^+2Fc^2^)/3'
_refine_ls_weighting_scheme calc
_refine_ls_wR_factor_gt 0.0698
_refine_ls_wR_factor_ref 0.0712
_reflns_number_gt 5430
_reflns_number_total 5580
_reflns_threshold_expression >2sigma(I)
_cod_data_source_file c5dt03648h2.cif
_cod_data_source_block 1c
_cod_depositor_comments 'Adding full bibliography for 7037258--7037260.cif.'
_cod_original_sg_symbol_H-M 'P21     '
_cod_database_code 7037258

loop_
_symmetry_equiv_pos_as_xyz
'x, y, z'
'-x, y+1/2, -z'

loop_
_atom_site_label
_atom_site_type_symbol
_atom_site_fract_x
_atom_site_fract_y
_atom_site_fract_z
_atom_site_U_iso_or_equiv
_atom_site_adp_type
_atom_site_occupancy
_atom_site_symmetry_multiplicity
_atom_site_calc_flag
Pd1 Pd 0.191716(16) 0.19430(3) 0.281069(15) 0.01825(5) Uani 1 1 d
Cr1 Cr 0.38707(4) 0.20398(9) 0.08576(4) 0.02215(11) Uani 1 1 d
O1 O 0.3617(3) 0.2098(7) -0.1934(2) 0.0546(11) Uani 1 1 d
O2 O 0.2032(4) 0.4280(4) 0.0726(4) 0.0387(9) Uani 1 1 d
O3 O 0.2188(3) -0.0303(3) 0.0587(3) 0.0303(7) Uani 1 1 d
N1 N 0.0011(2) 0.1609(2) 0.1995(2) 0.0201(5) Uani 1 1 d
C1 C -0.0840(3) 0.2489(3) 0.2742(3) 0.0209(5) Uani 1 1 d
H1 H -0.173(3) 0.213(5) 0.258(3) 0.025 Uiso 1 1 d
C2 C -0.0444(3) 0.2347(3) 0.4106(3) 0.0199(6) Uani 1 1 d
C3 C 0.0835(2) 0.2034(5) 0.4363(2) 0.0201(5) Uani 1 1 d
C4 C 0.1222(3) 0.1827(5) 0.5628(2) 0.0231(7) Uani 1 1 d
H4 H 0.210(4) 0.160(4) 0.585(3) 0.028 Uiso 1 1 d
C5 C 0.0357(2) 0.1962(6) 0.6582(2) 0.0245(5) Uani 1 1 d
H5 H 0.066(3) 0.178(5) 0.745(3) 0.029 Uiso 1 1 d
C6 C -0.0944(3) 0.2304(3) 0.6339(3) 0.0217(6) Uani 1 1 d
C7 C -0.1849(3) 0.2421(4) 0.7318(3) 0.0267(6) Uani 1 1 d
H7 H -0.153(4) 0.233(4) 0.817(4) 0.032 Uiso 1 1 d
C8 C -0.3096(3) 0.2774(4) 0.7066(3) 0.0297(7) Uani 1 1 d
H8 H -0.373(4) 0.291(5) 0.772(4) 0.036 Uiso 1 1 d
C9 C -0.3494(3) 0.3054(4) 0.5825(3) 0.0300(7) Uani 1 1 d
H9 H -0.431(4) 0.329(5) 0.565(4) 0.036 Uiso 1 1 d
C10 C -0.2647(3) 0.2927(3) 0.4858(3) 0.0244(6) Uani 1 1 d
H10 H -0.296(4) 0.308(4) 0.401(4) 0.029 Uiso 1 1 d
C11 C -0.1350(3) 0.2532(3) 0.5076(3) 0.0202(5) Uani 1 1 d
C12 C -0.0756(5) 0.3890(4) 0.2344(4) 0.0290(8) Uani 1 1 d
H12A H 0.014(5) 0.420(5) 0.242(5) 0.044 Uiso 1 1 d
H12B H -0.126(5) 0.439(6) 0.287(5) 0.044 Uiso 1 1 d
H12C H -0.114(5) 0.405(5) 0.152(5) 0.044 Uiso 1 1 d
C13 C -0.0206(3) 0.1848(6) 0.0628(2) 0.0273(7) Uani 1 1 d
H13A H 0.029(5) 0.126(6) 0.023(6) 0.041 Uiso 1 1 d
H13B H 0.012(5) 0.275(6) 0.030(6) 0.041 Uiso 1 1 d
H13C H -0.113(4) 0.181(6) 0.046(3) 0.041 Uiso 1 1 d
C14 C -0.0362(4) 0.0248(4) 0.2252(4) 0.0270(8) Uani 1 1 d
H14A H -0.122(5) 0.006(5) 0.195(5) 0.041 Uiso 1 1 d
H14B H -0.031(5) 0.008(5) 0.307(5) 0.041 Uiso 1 1 d
H14C H 0.021(5) -0.030(5) 0.180(5) 0.041 Uiso 1 1 d
C15 C 0.3613(3) 0.2313(3) 0.3890(3) 0.0224(6) Uani 1 1 d
H15 H 0.366(3) 0.174(5) 0.456(3) 0.027 Uiso 1 1 d
C16 C 0.4511(2) 0.2065(5) 0.2877(2) 0.0215(6) Uani 1 1 d
C17 C 0.4924(4) 0.0906(4) 0.2323(4) 0.0246(8) Uani 1 1 d
H17 H 0.464(4) 0.015(5) 0.261(4) 0.030 Uiso 1 1 d
C18 C 0.5706(4) 0.0969(5) 0.1243(5) 0.0324(10) Uani 1 1 d
H18 H 0.595(5) 0.020(5) 0.093(5) 0.039 Uiso 1 1 d
C19 C 0.5997(3) 0.2163(5) 0.0713(3) 0.0341(12) Uani 1 1 d
H19 H 0.651(4) 0.220(5) -0.009(4) 0.041 Uiso 1 1 d
C20 C 0.5606(4) 0.3331(5) 0.1259(4) 0.0299(9) Uani 1 1 d
H20 H 0.580(5) 0.419(5) 0.084(5) 0.036 Uiso 1 1 d
C21 C 0.4903(4) 0.3291(4) 0.2383(4) 0.0241(8) Uani 1 1 d
C22 C 0.4375(4) 0.4282(4) 0.3152(4) 0.0299(7) Uani 1 1 d
H22 H 0.452(4) 0.512(5) 0.307(4) 0.036 Uiso 1 1 d
C23 C 0.3645(3) 0.3730(3) 0.4065(3) 0.0239(6) Uani 1 1 d
C24 C 0.2978(4) 0.4436(4) 0.5077(4) 0.0367(8) Uani 1 1 d
H24A H 0.320(5) 0.541(6) 0.508(5) 0.055 Uiso 1 1 d
H24B H 0.316(5) 0.402(5) 0.591(5) 0.055 Uiso 1 1 d
H24C H 0.201(5) 0.439(6) 0.488(5) 0.055 Uiso 1 1 d
C25 C 0.3733(3) 0.2081(7) -0.0862(3) 0.0337(10) Uani 1 1 d
C26 C 0.2669(4) 0.3377(5) 0.0840(5) 0.0282(9) Uani 1 1 d
C27 C 0.2762(4) 0.0642(5) 0.0747(4) 0.0246(8) Uani 1 1 d

loop_
_atom_site_aniso_label
_atom_site_aniso_U_11
_atom_site_aniso_U_22
_atom_site_aniso_U_33
_atom_site_aniso_U_23
_atom_site_aniso_U_13
_atom_site_aniso_U_12
Pd1 0.01514(8) 0.02175(10) 0.01780(8) 0.00149(12) -0.00168(5) -0.00068(12)
Cr1 0.01428(17) 0.0323(3) 0.01987(17) 0.0033(3) 0.00025(13) 0.0011(3)
O1 0.0407(13) 0.099(3) 0.0238(10) 0.011(2) 0.0002(9) 0.002(2)
O2 0.0310(17) 0.0363(19) 0.049(2) 0.0150(15) -0.0017(14) 0.0038(15)
O3 0.0255(15) 0.0344(18) 0.0310(15) -0.0086(12) 0.0032(11) -0.0024(13)
N1 0.0165(10) 0.0254(15) 0.0185(10) -0.0015(8) -0.0020(8) 0.0004(9)
C1 0.0179(13) 0.0243(14) 0.0204(12) 0.0005(11) -0.0031(10) 0.0035(12)
C2 0.0209(13) 0.0197(14) 0.0190(12) 0.0006(9) -0.0016(10) -0.0006(10)
C3 0.0182(10) 0.0225(15) 0.0195(10) 0.0039(15) -0.0011(8) 0.0022(17)
C4 0.0221(11) 0.028(2) 0.0192(10) 0.0010(14) -0.0011(8) 0.0046(16)
C5 0.0238(11) 0.0303(14) 0.0193(10) 0.010(2) -0.0018(8) 0.003(2)
C6 0.0223(13) 0.0225(16) 0.0204(12) 0.0007(9) 0.0018(10) -0.0015(10)
C7 0.0272(16) 0.0318(16) 0.0210(13) 0.0004(11) 0.0007(11) 0.0003(13)
C8 0.0256(16) 0.037(2) 0.0265(15) -0.0016(13) 0.0061(12) 0.0017(14)
C9 0.0217(15) 0.036(2) 0.0321(16) -0.0091(13) -0.0023(12) 0.0054(14)
C10 0.0195(14) 0.0285(17) 0.0250(14) -0.0034(11) -0.0021(11) 0.0037(13)
C11 0.0190(13) 0.0184(14) 0.0231(13) -0.0024(10) -0.0022(10) -0.0009(11)
C12 0.033(2) 0.0258(19) 0.0276(17) 0.0040(13) -0.0044(15) 0.0057(16)
C13 0.0227(12) 0.040(2) 0.0193(10) -0.0001(18) -0.0031(9) 0.004(2)
C14 0.0238(19) 0.0244(19) 0.0329(18) -0.0043(13) 0.0015(14) -0.0068(15)
C15 0.0176(12) 0.0276(18) 0.0217(12) 0.0007(10) -0.0063(10) -0.0019(11)
C16 0.0159(10) 0.0275(19) 0.0210(10) 0.0025(15) -0.0048(8) 0.0020(16)
C17 0.0167(17) 0.030(2) 0.0272(18) 0.0044(14) -0.0043(13) 0.0031(14)
C18 0.0217(19) 0.042(3) 0.033(2) -0.0025(17) 0.0005(14) 0.0072(18)
C19 0.0127(11) 0.059(4) 0.0311(14) 0.0093(18) 0.0022(10) -0.0016(17)
C20 0.0151(16) 0.046(3) 0.0287(18) 0.0078(16) -0.0025(13) -0.0088(16)
C21 0.0204(18) 0.027(2) 0.0251(18) 0.0071(13) -0.0050(13) -0.0056(15)
C22 0.0283(17) 0.0231(17) 0.0381(18) 0.0010(13) -0.0060(14) -0.0062(14)
C23 0.0203(14) 0.0231(16) 0.0282(15) -0.0035(11) -0.0050(11) 0.0015(12)
C24 0.037(2) 0.034(2) 0.039(2) -0.0106(15) -0.0028(16) 0.0027(17)
C25 0.0187(12) 0.056(3) 0.0263(12) 0.009(2) 0.0032(9) 0.001(2)
C26 0.0190(19) 0.038(2) 0.028(2) 0.0039(16) -0.0023(14) -0.0015(17)
C27 0.0182(18) 0.035(2) 0.0206(17) -0.0022(14) 0.0009(13) 0.0055(16)

loop_
_atom_type_symbol
_atom_type_description
_atom_type_scat_dispersion_real
_atom_type_scat_dispersion_imag
_atom_type_scat_source
C C 0.0033 0.0016 'International Tables Vol C Tables 4.2.6.8 and 6.1.1.4'
H H 0.0000 0.0000 'International Tables Vol C Tables 4.2.6.8 and 6.1.1.4'
Cr Cr 0.3209 0.6236 'International Tables Vol C Tables 4.2.6.8 and 6.1.1.4'
N N 0.0061 0.0033 'International Tables Vol C Tables 4.2.6.8 and 6.1.1.4'
O O 0.0106 0.0060 'International Tables Vol C Tables 4.2.6.8 and 6.1.1.4'
Pd Pd -0.9988 1.0072 'International Tables Vol C Tables 4.2.6.8 and 6.1.1.4'

loop_
_geom_angle_atom_site_label_1
_geom_angle_atom_site_label_2
_geom_angle_atom_site_label_3
_geom_angle
C3 Pd1 C15 90.63(11)
C3 Pd1 N1 79.85(10)
C15 Pd1 N1 170.46(10)
C3 Pd1 Cr1 169.05(9)
C15 Pd1 Cr1 78.77(9)
N1 Pd1 Cr1 110.70(6)
C25 Cr1 C27 85.2(2)
C25 Cr1 C26 86.1(2)
C27 Cr1 C26 99.68(13)
C25 Cr1 C19 89.38(13)
C27 Cr1 C19 131.1(2)
C26 Cr1 C19 128.4(2)
C25 Cr1 C17 137.9(2)
C27 Cr1 C17 85.86(19)
C26 Cr1 C17 136.0(2)
C19 Cr1 C17 66.64(15)
C25 Cr1 C18 104.27(19)
C27 Cr1 C18 98.5(2)
C26 Cr1 C18 159.7(2)
C19 Cr1 C18 36.58(19)
C17 Cr1 C18 37.18(17)
C25 Cr1 C16 167.10(12)
C27 Cr1 C16 104.06(19)
C26 Cr1 C16 100.82(19)
C19 Cr1 C16 77.78(11)
C17 Cr1 C16 36.69(17)
C18 Cr1 C16 65.93(16)
C25 Cr1 C20 102.8(2)
C27 Cr1 C20 163.60(19)
C26 Cr1 C20 95.1(2)
C19 Cr1 C20 36.48(18)
C17 Cr1 C20 78.59(16)
C18 Cr1 C20 65.84(18)
C16 Cr1 C20 65.98(15)
C25 Cr1 C21 135.4(2)
C27 Cr1 C21 139.25(18)
C26 Cr1 C21 83.8(2)
C19 Cr1 C21 64.62(16)
C17 Cr1 C21 65.71(13)
C18 Cr1 C21 76.64(17)
C16 Cr1 C21 36.58(16)
C20 Cr1 C21 35.79(15)
C25 Cr1 Pd1 131.93(9)
C27 Cr1 Pd1 65.42(13)
C26 Cr1 Pd1 64.14(15)
C19 Cr1 Pd1 138.65(9)
C17 Cr1 Pd1 79.49(11)
C18 Cr1 Pd1 116.56(13)
C16 Cr1 Pd1 60.87(7)
C20 Cr1 Pd1 116.00(12)
C21 Cr1 Pd1 80.52(11)
C14 N1 C13 107.6(3)
C14 N1 C1 108.7(3)
C13 N1 C1 109.7(3)
C14 N1 Pd1 108.3(2)
C13 N1 Pd1 119.08(18)
C1 N1 Pd1 103.10(16)
N1 C1 C2 107.4(2)
N1 C1 C12 113.2(3)
C2 C1 C12 110.3(3)
N1 C1 H1 103(2)
C2 C1 H1 111.2(19)
C12 C1 H1 111(3)
C3 C2 C11 121.8(2)
C3 C2 C1 117.1(2)
C11 C2 C1 121.1(3)
C2 C3 C4 118.5(2)
C2 C3 Pd1 112.93(18)
C4 C3 Pd1 128.6(2)
C5 C4 C3 120.9(3)
C5 C4 H4 118(2)
C3 C4 H4 121(2)
C4 C5 C6 121.3(2)
C4 C5 H5 119(2)
C6 C5 H5 120(2)
C5 C6 C7 121.6(3)
C5 C6 C11 118.7(3)
C7 C6 C11 119.6(3)
C8 C7 C6 120.8(3)
C8 C7 H7 121(2)
C6 C7 H7 118(2)
C7 C8 C9 120.0(3)
C7 C8 H8 123(3)
C9 C8 H8 117(3)
C10 C9 C8 120.5(3)
C10 C9 H9 118(3)
C8 C9 H9 121(3)
C9 C10 C11 121.3(3)
C9 C10 H10 119(3)
C11 C10 H10 120(3)
C10 C11 C2 123.6(3)
C10 C11 C6 117.8(3)
C2 C11 C6 118.6(3)
C1 C12 H12A 110(3)
C1 C12 H12B 109(3)
H12A C12 H12B 108(4)
C1 C12 H12C 113(3)
H12A C12 H12C 113(4)
H12B C12 H12C 103(4)
N1 C13 H13A 106(4)
N1 C13 H13B 115(4)
H13A C13 H13B 105(3)
N1 C13 H13C 108(2)
H13A C13 H13C 116(5)
H13B C13 H13C 107(5)
N1 C14 H14A 112(3)
N1 C14 H14B 111(3)
H14A C14 H14B 110(4)
N1 C14 H14C 108(3)
H14A C14 H14C 106(4)
H14B C14 H14C 110(4)
C16 C15 C23 104.8(3)
C16 C15 Pd1 95.61(17)
C23 C15 Pd1 105.4(2)
C16 C15 H15 115(2)
C23 C15 H15 122(3)
Pd1 C15 H15 110(2)
C17 C16 C21 120.7(3)
C17 C16 C15 131.5(4)
C21 C16 C15 107.6(4)
C17 C16 Cr1 71.0(2)
C21 C16 Cr1 74.9(2)
C15 C16 Cr1 122.10(18)
C16 C17 C18 118.9(4)
C16 C17 Cr1 72.3(2)
C18 C17 Cr1 71.6(3)
C16 C17 H17 120(3)
C18 C17 H17 121(3)
Cr1 C17 H17 123(3)
C19 C18 C17 119.9(4)
C19 C18 Cr1 70.9(2)
C17 C18 Cr1 71.2(3)
C19 C18 H18 125(4)
C17 C18 H18 115(4)
Cr1 C18 H18 128(3)
C18 C19 C20 122.0(3)
C18 C19 Cr1 72.5(2)
C20 C19 Cr1 74.2(2)
C18 C19 H19 119(3)
C20 C19 H19 119(3)
Cr1 C19 H19 127(2)
C19 C20 C21 118.8(4)
C19 C20 Cr1 69.3(2)
C21 C20 Cr1 74.1(2)
C19 C20 H20 120(3)
C21 C20 H20 121(3)
Cr1 C20 H20 127(3)
C20 C21 C22 132.4(4)
C20 C21 C16 119.3(4)
C22 C21 C16 108.2(3)
C20 C21 Cr1 70.1(3)
C22 C21 Cr1 128.8(3)
C16 C21 Cr1 68.6(2)
C23 C22 C21 109.2(3)
C23 C22 H22 125(3)
C21 C22 H22 126(3)
C22 C23 C15 109.7(3)
C22 C23 C24 125.6(4)
C15 C23 C24 124.8(3)
C23 C24 H24A 112(3)
C23 C24 H24B 111(3)
H24A C24 H24B 112(4)
C23 C24 H24C 107(3)
H24A C24 H24C 105(5)
H24B C24 H24C 110(4)
O1 C25 Cr1 178.3(3)
O2 C26 Cr1 171.2(4)
O3 C27 Cr1 171.4(4)

loop_
_geom_bond_atom_site_label_1
_geom_bond_atom_site_label_2
_geom_bond_distance
Pd1 C3 2.017(2)
Pd1 C15 2.117(3)
Pd1 N1 2.170(2)
Pd1 Cr1 2.9294(5)
Cr1 C25 1.838(3)
Cr1 C27 1.849(5)
Cr1 C26 1.861(5)
Cr1 C19 2.211(3)
Cr1 C17 2.226(4)
Cr1 C18 2.231(5)
Cr1 C16 2.244(2)
Cr1 C20 2.274(4)
Cr1 C21 2.326(4)
O1 C25 1.148(4)
O2 C26 1.149(6)
O3 C27 1.156(6)
N1 C14 1.489(5)
N1 C13 1.492(4)
N1 C1 1.505(4)
C1 C2 1.512(4)
C1 C12 1.515(5)
C1 H1 1.00(4)
C2 C3 1.386(4)
C2 C11 1.422(4)
C3 C4 1.417(3)
C4 C5 1.374(4)
C4 H4 0.96(4)
C5 C6 1.411(4)
C5 H5 0.99(3)
C6 C7 1.420(4)
C6 C11 1.424(4)
C7 C8 1.363(5)
C7 H7 0.97(4)
C8 C9 1.410(5)
C8 H8 0.97(4)
C9 C10 1.371(5)
C9 H9 0.89(5)
C10 C11 1.418(4)
C10 H10 0.97(4)
C12 H12A 0.98(5)
C12 H12B 0.93(5)
C12 H12C 0.97(5)
C13 H13A 0.91(6)
C13 H13B 1.05(6)
C13 H13C 0.97(4)
C14 H14A 0.96(5)
C14 H14B 0.89(5)
C14 H14C 0.95(5)
C15 C16 1.460(4)
C15 C23 1.479(5)
C15 H15 0.93(4)
C16 C17 1.407(7)
C16 C21 1.436(6)
C17 C18 1.421(6)
C17 H17 0.89(5)
C18 C19 1.394(7)
C18 H18 0.89(5)
C19 C20 1.405(7)
C19 H19 1.01(4)
C20 C21 1.414(6)
C20 H20 1.02(5)
C21 C22 1.428(6)
C22 C23 1.368(5)
C22 H22 0.88(5)
C23 C24 1.484(5)
C24 H24A 1.03(6)
C24 H24B 1.00(5)
C24 H24C 1.02(5)

loop_
_geom_torsion_atom_site_label_1
_geom_torsion_atom_site_label_2
_geom_torsion_atom_site_label_3
_geom_torsion_atom_site_label_4
_geom_torsion
C3 Pd1 Cr1 C25 -154.9(8)
C15 Pd1 Cr1 C25 -169.7(3)
N1 Pd1 Cr1 C25 9.1(3)
C3 Pd1 Cr1 C27 147.3(8)
C15 Pd1 Cr1 C27 132.51(18)
N1 Pd1 Cr1 C27 -48.68(17)
C3 Pd1 Cr1 C26 -97.4(8)
C15 Pd1 Cr1 C26 -112.19(19)
N1 Pd1 Cr1 C26 66.62(19)
C3 Pd1 Cr1 C19 22.3(8)
C15 Pd1 Cr1 C19 7.5(2)
N1 Pd1 Cr1 C19 -173.7(2)
C3 Pd1 Cr1 C17 57.1(8)
C15 Pd1 Cr1 C17 42.28(15)
N1 Pd1 Cr1 C17 -138.91(14)
C3 Pd1 Cr1 C18 60.0(8)
C15 Pd1 Cr1 C18 45.22(18)
N1 Pd1 Cr1 C18 -135.97(17)
C3 Pd1 Cr1 C16 23.2(7)
C15 Pd1 Cr1 C16 8.41(18)
N1 Pd1 Cr1 C16 -172.79(17)
C3 Pd1 Cr1 C20 -14.6(8)
C15 Pd1 Cr1 C20 -29.40(16)
N1 Pd1 Cr1 C20 149.41(15)
C3 Pd1 Cr1 C21 -9.7(8)
C15 Pd1 Cr1 C21 -24.57(14)
N1 Pd1 Cr1 C21 154.24(13)
C3 Pd1 N1 C14 -77.6(3)
C15 Pd1 N1 C14 -81.6(7)
Cr1 Pd1 N1 C14 105.5(2)
C3 Pd1 N1 C13 159.2(3)
C15 Pd1 N1 C13 155.2(7)
Cr1 Pd1 N1 C13 -17.8(3)
C3 Pd1 N1 C1 37.4(2)
C15 Pd1 N1 C1 33.4(8)
Cr1 Pd1 N1 C1 -139.51(16)
C14 N1 C1 C2 70.7(3)
C13 N1 C1 C2 -171.9(3)
Pd1 N1 C1 C2 -44.1(3)
C14 N1 C1 C12 -167.2(3)
C13 N1 C1 C12 -49.8(4)
Pd1 N1 C1 C12 78.0(3)
N1 C1 C2 C3 29.6(4)
C12 C1 C2 C3 -94.2(4)
N1 C1 C2 C11 -150.6(3)
C12 C1 C2 C11 85.5(4)
C11 C2 C3 C4 3.5(7)
C1 C2 C3 C4 -176.7(4)
C11 C2 C3 Pd1 -176.3(3)
C1 C2 C3 Pd1 3.4(5)
C15 Pd1 C3 C2 156.0(3)
N1 Pd1 C3 C2 -23.3(3)
Cr1 Pd1 C3 C2 141.5(5)
C15 Pd1 C3 C4 -23.8(5)
N1 Pd1 C3 C4 156.8(5)
Cr1 Pd1 C3 C4 -38.4(12)
C2 C3 C4 C5 -1.5(8)
Pd1 C3 C4 C5 178.3(5)
C3 C4 C5 C6 0.3(9)
C4 C5 C6 C7 178.7(5)
C4 C5 C6 C11 -1.0(8)
C5 C6 C7 C8 178.8(4)
C11 C6 C7 C8 -1.4(5)
C6 C7 C8 C9 -1.2(6)
C7 C8 C9 C10 2.4(6)
C8 C9 C10 C11 -0.9(6)
C9 C10 C11 C2 178.0(3)
C9 C10 C11 C6 -1.7(5)
C3 C2 C11 C10 176.1(4)
C1 C2 C11 C10 -3.6(5)
C3 C2 C11 C6 -4.2(5)
C1 C2 C11 C6 176.0(3)
C5 C6 C11 C10 -177.4(4)
C7 C6 C11 C10 2.8(5)
C5 C6 C11 C2 2.9(5)
C7 C6 C11 C2 -176.9(3)
C3 Pd1 C15 C16 171.4(3)
N1 Pd1 C15 C16 175.4(6)
Cr1 Pd1 C15 C16 -11.4(2)
C3 Pd1 C15 C23 -81.6(3)
N1 Pd1 C15 C23 -77.6(7)
Cr1 Pd1 C15 C23 95.6(2)
C23 C15 C16 C17 177.4(3)
Pd1 C15 C16 C17 -75.0(4)
C23 C15 C16 C21 -7.4(3)
Pd1 C15 C16 C21 100.2(2)
C23 C15 C16 Cr1 -90.2(4)
Pd1 C15 C16 Cr1 17.3(4)
C25 Cr1 C16 C17 -72.8(12)
C27 Cr1 C16 C17 62.6(3)
C26 Cr1 C16 C17 165.5(3)
C19 Cr1 C16 C17 -67.1(3)
C18 Cr1 C16 C17 -30.6(3)
C20 Cr1 C16 C17 -103.6(3)
C21 Cr1 C16 C17 -130.8(3)
Pd1 Cr1 C16 C17 113.5(3)
C25 Cr1 C16 C21 58.0(12)
C27 Cr1 C16 C21 -166.7(3)
C26 Cr1 C16 C21 -63.7(3)
C19 Cr1 C16 C21 63.6(3)
C17 Cr1 C16 C21 130.8(3)
C18 Cr1 C16 C21 100.2(3)
C20 Cr1 C16 C21 27.2(2)
Pd1 Cr1 C16 C21 -115.7(3)
C25 Cr1 C16 C15 159.5(11)
C27 Cr1 C16 C15 -65.1(4)
C26 Cr1 C16 C15 37.9(4)
C19 Cr1 C16 C15 165.2(4)
C17 Cr1 C16 C15 -127.7(5)
C18 Cr1 C16 C15 -158.3(4)
C20 Cr1 C16 C15 128.7(4)
C21 Cr1 C16 C15 101.5(5)
Pd1 Cr1 C16 C15 -14.2(3)
C21 C16 C17 C18 -1.8(4)
C15 C16 C17 C18 172.8(3)
Cr1 C16 C17 C18 56.4(4)
C21 C16 C17 Cr1 -58.2(2)
C15 C16 C17 Cr1 116.4(3)
C25 Cr1 C17 C16 161.5(3)
C27 Cr1 C17 C16 -120.3(3)
C26 Cr1 C17 C16 -20.7(4)
C19 Cr1 C17 C16 101.2(3)
C18 Cr1 C17 C16 129.8(4)
C20 Cr1 C17 C16 64.9(2)
C21 Cr1 C17 C16 29.68(19)
Pd1 Cr1 C17 C16 -54.6(2)
C25 Cr1 C17 C18 31.7(4)
C27 Cr1 C17 C18 109.9(3)
C26 Cr1 C17 C18 -150.4(3)
C19 Cr1 C17 C18 -28.6(3)
C16 Cr1 C17 C18 -129.8(4)
C20 Cr1 C17 C18 -64.9(3)
C21 Cr1 C17 C18 -100.1(3)
Pd1 Cr1 C17 C18 175.6(3)
C16 C17 C18 C19 -3.2(6)
Cr1 C17 C18 C19 53.5(4)
C16 C17 C18 Cr1 -56.8(3)
C25 Cr1 C18 C19 68.8(3)
C27 Cr1 C18 C19 156.0(3)
C26 Cr1 C18 C19 -50.4(7)
C17 Cr1 C18 C19 -132.5(4)
C16 Cr1 C18 C19 -102.3(3)
C20 Cr1 C18 C19 -29.0(2)
C21 Cr1 C18 C19 -65.2(3)
Pd1 Cr1 C18 C19 -137.3(2)
C25 Cr1 C18 C17 -158.7(3)
C27 Cr1 C18 C17 -71.5(3)
C26 Cr1 C18 C17 82.1(7)
C19 Cr1 C18 C17 132.5(4)
C16 Cr1 C18 C17 30.2(3)
C20 Cr1 C18 C17 103.4(3)
C21 Cr1 C18 C17 67.3(3)
Pd1 Cr1 C18 C17 -4.8(3)
C17 C18 C19 C20 4.0(5)
Cr1 C18 C19 C20 57.7(3)
C17 C18 C19 Cr1 -53.7(4)
C25 Cr1 C19 C18 -115.4(3)
C27 Cr1 C19 C18 -32.2(3)
C26 Cr1 C19 C18 160.1(3)
C17 Cr1 C19 C18 29.0(3)
C16 Cr1 C19 C18 65.9(3)
C20 Cr1 C19 C18 131.8(3)
C21 Cr1 C19 C18 102.1(3)
Pd1 Cr1 C19 C18 66.7(3)
C25 Cr1 C19 C20 112.8(3)
C27 Cr1 C19 C20 -164.1(3)
C26 Cr1 C19 C20 28.3(3)
C17 Cr1 C19 C20 -102.8(3)
C18 Cr1 C19 C20 -131.8(3)
C16 Cr1 C19 C20 -66.0(3)
C21 Cr1 C19 C20 -29.7(2)
Pd1 Cr1 C19 C20 -65.1(3)
C18 C19 C20 C21 0.3(5)
Cr1 C19 C20 C21 57.3(4)
C18 C19 C20 Cr1 -56.9(3)
C25 Cr1 C20 C19 -71.0(3)
C27 Cr1 C20 C19 47.1(7)
C26 Cr1 C20 C19 -158.1(3)
C17 Cr1 C20 C19 66.0(2)
C18 Cr1 C20 C19 29.1(2)
C16 Cr1 C20 C19 102.3(3)
C21 Cr1 C20 C19 130.0(4)
Pd1 Cr1 C20 C19 138.2(2)
C25 Cr1 C20 C21 159.0(3)
C27 Cr1 C20 C21 -82.9(7)
C26 Cr1 C20 C21 71.9(3)
C19 Cr1 C20 C21 -130.0(4)
C17 Cr1 C20 C21 -64.0(3)
C18 Cr1 C20 C21 -100.9(3)
C16 Cr1 C20 C21 -27.7(3)
Pd1 Cr1 C20 C21 8.2(3)
C19 C20 C21 C22 -179.8(4)
Cr1 C20 C21 C22 -124.9(5)
C19 C20 C21 C16 -5.4(6)
Cr1 C20 C21 C16 49.5(3)
C19 C20 C21 Cr1 -54.9(3)
C17 C16 C21 C20 6.2(4)
C15 C16 C21 C20 -169.7(3)
Cr1 C16 C21 C20 -50.2(4)
C17 C16 C21 C22 -178.2(4)
C15 C16 C21 C22 6.0(4)
Cr1 C16 C21 C22 125.5(3)
C17 C16 C21 Cr1 56.4(2)
C15 C16 C21 Cr1 -119.4(2)
C25 Cr1 C21 C20 -29.8(4)
C27 Cr1 C21 C20 154.6(3)
C26 Cr1 C21 C20 -107.8(3)
C19 Cr1 C21 C20 30.3(3)
C17 Cr1 C21 C20 104.8(3)
C18 Cr1 C21 C20 67.1(3)
C16 Cr1 C21 C20 134.5(4)
Pd1 Cr1 C21 C20 -172.6(3)
C25 Cr1 C21 C22 99.1(4)
C27 Cr1 C21 C22 -76.5(4)
C26 Cr1 C21 C22 21.1(4)
C19 Cr1 C21 C22 159.2(4)
C17 Cr1 C21 C22 -126.3(4)
C18 Cr1 C21 C22 -164.0(4)
C16 Cr1 C21 C22 -96.6(4)
C20 Cr1 C21 C22 128.9(5)
Pd1 Cr1 C21 C22 -43.6(3)
C25 Cr1 C21 C16 -164.4(3)
C27 Cr1 C21 C16 20.1(4)
C26 Cr1 C21 C16 117.7(3)
C19 Cr1 C21 C16 -104.3(3)
C17 Cr1 C21 C16 -29.76(19)
C18 Cr1 C21 C16 -67.5(2)
C20 Cr1 C21 C16 -134.5(4)
Pd1 Cr1 C21 C16 52.9(2)
C20 C21 C22 C23 172.8(4)
C16 C21 C22 C23 -2.1(4)
Cr1 C21 C22 C23 74.7(4)
C21 C22 C23 C15 -2.7(4)
C21 C22 C23 C24 177.5(3)
C16 C15 C23 C22 6.3(3)
Pd1 C15 C23 C22 -93.9(3)
C16 C15 C23 C24 -174.0(3)
Pd1 C15 C23 C24 85.8(3)
C27 Cr1 C25 O1 37(25)
C26 Cr1 C25 O1 -63(25)
C19 Cr1 C25 O1 168(25)
C17 Cr1 C25 O1 115(25)
C18 Cr1 C25 O1 134(25)
C16 Cr1 C25 O1 174(100)
C20 Cr1 C25 O1 -158(25)
C21 Cr1 C25 O1 -140(25)
Pd1 Cr1 C25 O1 -14(25)
C25 Cr1 C26 O2 -53(3)
C27 Cr1 C26 O2 -138(3)
C19 Cr1 C26 O2 33(3)
C17 Cr1 C26 O2 128(3)
C18 Cr1 C26 O2 69(3)
C16 Cr1 C26 O2 116(3)
C20 Cr1 C26 O2 49(3)
C21 Cr1 C26 O2 83(3)
Pd1 Cr1 C26 O2 166(3)
C25 Cr1 C27 O3 59(3)
C26 Cr1 C27 O3 144(3)
C19 Cr1 C27 O3 -26(3)
C17 Cr1 C27 O3 -80(3)
C18 Cr1 C27 O3 -45(3)
C16 Cr1 C27 O3 -112(3)
C20 Cr1 C27 O3 -61(3)
C21 Cr1 C27 O3 -124(3)
Pd1 Cr1 C27 O3 -160(3)
